data_7114471
loop_
_publ_author_name
'Clive, Derrick L. J.'
'Fletcher, Stephen P.'

_publ_section_title
;
 Synthesis of the bicyclic dienone core of the antitumor agent ottelione B
;
_journal_issue 17
_journal_name_full 'Chemical Communications'
_journal_page_first 1940
_journal_paper_doi 10.1039/b205753k
_journal_year 2002
_chemical_formula_sum 'C10 H14 O2'
_chemical_formula_weight 166.21
_space_group_IT_number 4
_symmetry_cell_setting monoclinic
_symmetry_space_group_name_Hall 'P 2yb'
_symmetry_space_group_name_H-M 'P 1 21 1'
_atom_sites_solution_hydrogens geom
_atom_sites_solution_primary direct
_atom_sites_solution_secondary difmap
_audit_creation_method 'manual editing of SHELXL template'
_cell_angle_alpha 90.00
_cell_angle_beta 91.791(3)
_cell_angle_gamma 90.00
_cell_formula_units_Z 2
_cell_length_a 5.8208(8)
_cell_length_b 5.2546(7)
_cell_length_c 14.1791(19)
_cell_measurement_reflns_used 1645
_cell_measurement_temperature 193(2)
_cell_measurement_theta_max 26.381
_cell_measurement_theta_min 2.874
_cell_volume 433.47(10)
_computing_cell_refinement 'Bruker SAINT (Bruker, 1997)'
_computing_data_collection 'Bruker SMART (Bruker, 1997)'
_computing_data_reduction 'Bruker SAINT (Bruker, 1997)'
_computing_molecular_graphics 'Bruker SHELXTL (Bruker, 1997)'
_computing_publication_material 'Bruker SHELXTL (Bruker, 1997)'
_computing_structure_refinement 'SHELXL-97 (Sheldrick, 1997)'
_computing_structure_solution 'SHELXS-97 (Sheldrick, 1990)'
_diffrn_ambient_temperature 193(2)
_diffrn_detector_area_resol_mean 8.192
_diffrn_measured_fraction_theta_full 0.985
_diffrn_measured_fraction_theta_max 0.985
_diffrn_measurement_device_type 'Bruker PLATFORM diffractometer/Smart 1000 CCD area detector'
_diffrn_measurement_method '\w scans'
_diffrn_radiation_monochromator graphite
_diffrn_radiation_source 'fine-focus sealed tube'
_diffrn_radiation_type MoK\a
_diffrn_radiation_wavelength 0.71073
_diffrn_reflns_av_R_equivalents 0.0225
_diffrn_reflns_av_sigmaI/netI 0.0378
_diffrn_reflns_limit_h_max 6
_diffrn_reflns_limit_h_min -7
_diffrn_reflns_limit_k_max 6
_diffrn_reflns_limit_k_min -5
_diffrn_reflns_limit_l_max 17
_diffrn_reflns_limit_l_min -14
_diffrn_reflns_number 2049
_diffrn_reflns_theta_full 26.38
_diffrn_reflns_theta_max 26.38
_diffrn_reflns_theta_min 2.87
_diffrn_standards_decay_% 0
_diffrn_standards_interval_time 0
_diffrn_standards_number 0
_exptl_absorpt_coefficient_mu 0.087
_exptl_absorpt_correction_T_max 0.9974
_exptl_absorpt_correction_T_min 0.9480
_exptl_absorpt_correction_type empirical
_exptl_absorpt_process_details 'SADABS (Sheldrick, 1997)'
_exptl_crystal_colour colorless
_exptl_crystal_density_diffrn 1.273
_exptl_crystal_density_method 'not measured'
_exptl_crystal_description plate
_exptl_crystal_F_000 180
_exptl_crystal_size_max 0.62
_exptl_crystal_size_mid 0.13
_exptl_crystal_size_min 0.03
_refine_diff_density_max 0.231
_refine_diff_density_min -0.144
_refine_diff_density_rms 0.037
_refine_ls_abs_structure_details 'Flack H D (1983), Acta Cryst. A39, 876-881'
_refine_ls_abs_structure_Flack -1.3(15)
_refine_ls_extinction_method none
_refine_ls_goodness_of_fit_ref 1.063
_refine_ls_hydrogen_treatment constr
_refine_ls_matrix_type full
_refine_ls_number_parameters 109
_refine_ls_number_reflns 1384
_refine_ls_number_restraints 1
_refine_ls_restrained_S_all 1.063
_refine_ls_R_factor_all 0.0423
_refine_ls_R_factor_gt 0.0366
_refine_ls_shift/su_max 0.002
_refine_ls_shift/su_mean 0.001
_refine_ls_structure_factor_coef Fsqd
_refine_ls_weighting_details 'calc w=1/[\s^2^(Fo^2^)+(0.0546P)^2^+0.0051P] where P=(Fo^2^+2Fc^2^)/3'
_refine_ls_weighting_scheme calc
_refine_ls_wR_factor_gt 0.0870
_refine_ls_wR_factor_ref 0.0896
_reflns_number_gt 1246
_reflns_number_total 1384
_reflns_threshold_expression >2sigma(I)
_cod_data_source_file b205753k.txt
_cod_data_source_block dlc0101
_cod_depositor_comments
;
The following automatic conversions were performed:

'_symmetry_cell_setting' value 'Monoclinic' changed to 'monoclinic'
according to
/usr/data/users/saulius/automatic-downloads/retrospective/RSC/lib/dictionaries/cif_core.dic
dictionary named 'cif_core.dic' version 2.4.2 from 2011-04-26.

Automatic conversion script
Id: cif_fix_values 2281 2013-09-26 08:29:07Z andrius 
;
_cod_original_sg_symbol_H-M 'P 21'
_cod_database_code 7114471

loop_
_symmetry_equiv_pos_as_xyz
'x, y, z'
'-x, y+1/2, -z'

loop_
_atom_site_label
_atom_site_type_symbol
_atom_site_fract_x
_atom_site_fract_y
_atom_site_fract_z
_atom_site_U_iso_or_equiv
_atom_site_adp_type
_atom_site_occupancy
_atom_site_symmetry_multiplicity
_atom_site_calc_flag
_atom_site_refinement_flags
O1 O 0.3332(2) 0.3321(3) 0.46582(9) 0.0384(4) Uani 1 1 d .
O2 O 0.3385(2) 0.7228(3) 0.40339(9) 0.0367(4) Uani 1 1 d .
H2O H 0.4405 0.7465 0.4457 0.055 Uiso 1 1 calc R
C1 C 0.2009(3) 0.3502(4) 0.24046(12) 0.0218(4) Uani 1 1 d .
H1 H 0.2871 0.1884 0.2528 0.026 Uiso 1 1 calc R
C2 C 0.0824(3) 0.4275(4) 0.33197(12) 0.0237(4) Uani 1 1 d .
H2 H -0.0114 0.5840 0.3194 0.028 Uiso 1 1 calc R
C3 C -0.0786(3) 0.2120(4) 0.36242(13) 0.0309(5) Uani 1 1 d .
H3A H 0.0115 0.0890 0.4014 0.037 Uiso 1 1 calc R
H3B H -0.1982 0.2851 0.4025 0.037 Uiso 1 1 calc R
C4 C -0.1951(3) 0.0704(4) 0.28125(14) 0.0312(5) Uani 1 1 d .
H4 H -0.3086 -0.0519 0.2960 0.037 Uiso 1 1 calc R
C5 C -0.1505(3) 0.1044(4) 0.19172(14) 0.0299(4) Uani 1 1 d .
H5 H -0.2276 0.0029 0.1452 0.036 Uiso 1 1 calc R
C6 C 0.0196(3) 0.3003(4) 0.16201(12) 0.0265(4) Uani 1 1 d .
H6 H -0.0659 0.4628 0.1500 0.032 Uiso 1 1 calc R
C7 C 0.1711(3) 0.2517(4) 0.07747(13) 0.0331(5) Uani 1 1 d .
H7A H 0.0830 0.2741 0.0172 0.040 Uiso 1 1 calc R
H7B H 0.2371 0.0781 0.0797 0.040 Uiso 1 1 calc R
C8 C 0.3610(3) 0.4560(4) 0.08935(13) 0.0331(5) Uani 1 1 d .
H8A H 0.3269 0.6033 0.0477 0.040 Uiso 1 1 calc R
H8B H 0.5120 0.3846 0.0730 0.040 Uiso 1 1 calc R
C9 C 0.3638(3) 0.5390(4) 0.19437(12) 0.0271(4) Uani 1 1 d .
H9A H 0.5207 0.5269 0.2231 0.033 Uiso 1 1 calc R
H9B H 0.3077 0.7159 0.2008 0.033 Uiso 1 1 calc R
C10 C 0.2629(3) 0.4865(4) 0.40799(12) 0.0250(4) Uani 1 1 d .

loop_
_atom_site_aniso_label
_atom_site_aniso_U_11
_atom_site_aniso_U_22
_atom_site_aniso_U_33
_atom_site_aniso_U_23
_atom_site_aniso_U_13
_atom_site_aniso_U_12
O1 0.0432(8) 0.0362(9) 0.0349(8) 0.0031(7) -0.0140(6) 0.0038(8)
O2 0.0438(8) 0.0354(9) 0.0301(7) 0.0001(7) -0.0116(6) -0.0093(8)
C1 0.0215(8) 0.0194(9) 0.0243(9) -0.0001(7) -0.0012(6) 0.0014(8)
C2 0.0221(8) 0.0269(11) 0.0220(8) 0.0000(8) 0.0004(6) 0.0027(8)
C3 0.0263(9) 0.0376(13) 0.0290(9) 0.0061(9) 0.0035(7) -0.0018(9)
C4 0.0234(8) 0.0275(12) 0.0424(11) 0.0049(9) -0.0028(7) -0.0012(9)
C5 0.0252(9) 0.0276(11) 0.0363(10) -0.0026(9) -0.0080(7) -0.0014(9)
C6 0.0270(9) 0.0267(12) 0.0255(9) 0.0012(8) -0.0044(7) 0.0028(8)
C7 0.0436(10) 0.0325(12) 0.0232(9) -0.0018(9) -0.0013(7) -0.0002(10)
C8 0.0347(9) 0.0376(13) 0.0272(9) 0.0020(10) 0.0043(7) -0.0003(10)
C9 0.0268(8) 0.0268(12) 0.0278(9) 0.0008(8) 0.0022(7) -0.0023(9)
C10 0.0255(8) 0.0273(12) 0.0223(9) -0.0028(8) 0.0025(6) 0.0031(8)

loop_
_atom_type_symbol
_atom_type_description
_atom_type_scat_dispersion_real
_atom_type_scat_dispersion_imag
_atom_type_scat_source
C C 0.0033 0.0016 'International Tables Vol C Tables 4.2.6.8 and 6.1.1.4'
H H 0.0000 0.0000 'International Tables Vol C Tables 4.2.6.8 and 6.1.1.4'
O O 0.0106 0.0060 'International Tables Vol C Tables 4.2.6.8 and 6.1.1.4'

loop_
_geom_angle_atom_site_label_1
_geom_angle_atom_site_label_2
_geom_angle_atom_site_label_3
_geom_angle
C6 C1 C9 102.86(14)
C6 C1 C2 109.85(13)
C9 C1 C2 119.16(16)
C10 C2 C3 111.45(14)
C10 C2 C1 109.50(13)
C3 C2 C1 109.53(15)
C4 C3 C2 114.23(15)
C5 C4 C3 124.76(18)
C4 C5 C6 121.09(18)
C5 C6 C7 120.49(17)
C5 C6 C1 111.10(14)
C7 C6 C1 101.33(13)
C6 C7 C8 103.07(16)
C7 C8 C9 106.61(14)
C1 C9 C8 103.83(16)
O1 C10 O2 123.74(17)
O1 C10 C2 123.75(19)
O2 C10 C2 112.50(16)

loop_
_geom_bond_atom_site_label_1
_geom_bond_atom_site_label_2
_geom_bond_distance
O1 C10 1.215(2)
O2 C10 1.320(2)
C1 C6 1.532(2)
C1 C9 1.533(2)
C1 C2 1.543(2)
C2 C10 1.514(2)
C2 C3 1.540(3)
C3 C4 1.513(3)
C4 C5 1.316(3)
C5 C6 1.498(3)
C6 C7 1.532(2)
C7 C8 1.546(3)
C8 C9 1.551(3)

loop_
_geom_torsion_atom_site_label_1
_geom_torsion_atom_site_label_2
_geom_torsion_atom_site_label_3
_geom_torsion_atom_site_label_4
_geom_torsion
C6 C1 C2 C10 -177.79(17)
C9 C1 C2 C10 -59.6(2)
C6 C1 C2 C3 59.71(18)
C9 C1 C2 C3 177.90(15)
C10 C2 C3 C4 -156.26(16)
C1 C2 C3 C4 -34.9(2)
C2 C3 C4 C5 6.7(3)
C3 C4 C5 C6 -2.3(3)
C4 C5 C6 C7 145.22(19)
C4 C5 C6 C1 27.1(3)
C9 C1 C6 C5 176.47(16)
C2 C1 C6 C5 -55.7(2)
C9 C1 C6 C7 47.28(17)
C2 C1 C6 C7 175.15(17)
C5 C6 C7 C8 -164.36(17)
C1 C6 C7 C8 -41.41(19)
C6 C7 C8 C9 20.6(2)
C6 C1 C9 C8 -34.00(17)
C2 C1 C9 C8 -155.76(15)
C7 C8 C9 C1 8.2(2)
C3 C2 C10 O1 27.2(2)
C1 C2 C10 O1 -94.1(2)
C3 C2 C10 O2 -153.95(15)
C1 C2 C10 O2 84.70(19)
